data_7039787
loop_
_publ_author_name
'Nowicka, Beata'
'Reczy\'nski, Mateusz'
'Rams, Micha\/l'
'Wasiuty\'nski, Tadeusz'
'Nitek, Wojciech'
'Sieklucka, Barbara'

_publ_section_title
;
 Ligand dependent topology and spontaneous resolution in high-spin
 cyano-bridged Ni3W2 clusters.
;
_journal_issue 31
_journal_name_full 'Dalton transactions (Cambridge, England : 2003)'
_journal_page_first 12423
_journal_page_last 12431
_journal_paper_doi 10.1039/c6dt02119k
_journal_volume 45
_journal_year 2016
_chemical_absolute_configuration ad
_chemical_formula_moiety 'C88 H96 N28 Ni3 O24 W2'
_chemical_formula_sum 'C88 H96 N28 Ni3 O24 W2'
_chemical_formula_weight 2473.75
_chemical_name_systematic
;
 ?
;
_space_group_IT_number 19
_symmetry_cell_setting orthorhombic
_symmetry_Int_Tables_number 19
_symmetry_space_group_name_Hall 'P 2ac 2ab'
_symmetry_space_group_name_H-M 'P 21 21 21'
_atom_sites_solution_hydrogens mixed
_audit_creation_date 2015-04-18T10:55:21-00:00
_audit_creation_method 'WinGX routine CIF_UPDATE'
_audit_update_record
;
2016-01-12 deposited with the CCDC.
2016-07-04 downloaded from the CCDC.
;
_cell_angle_alpha 90.000(5)
_cell_angle_beta 90.000(5)
_cell_angle_gamma 90.000(5)
_cell_formula_units_Z 4
_cell_length_a 20.844(5)
_cell_length_b 22.424(5)
_cell_length_c 24.033(5)
_cell_measurement_reflns_used 24679
_cell_measurement_temperature 293(2)
_cell_measurement_theta_max 27.485
_cell_measurement_theta_min 0.998
_cell_volume 11233(4)
_computing_cell_refinement 'HKL Scalepack (Otwinowski & Minor 1997)'
_computing_data_collection 'Collect (Nonius BV, 1997-2000)'
_computing_data_reduction 'HKL Denzo and Scalepack (Otwinowski & Minor 1997)'
_computing_structure_refinement 'SHELXL-2012 (Sheldrick, 2012)'
_diffrn_ambient_temperature 293(2)
_diffrn_detector_area_resol_mean 9
_diffrn_measured_fraction_theta_full 0.992
_diffrn_measured_fraction_theta_max 0.984
_diffrn_measurement_device '95mm CCD camera on \k-goniostat'
_diffrn_measurement_device_type KappaCCD
_diffrn_measurement_method CCD
_diffrn_orient_matrix_type 'by Nonius Collect from scalepack cell'
_diffrn_orient_matrix_UB_11 -0.0378166
_diffrn_orient_matrix_UB_12 0.0156669
_diffrn_orient_matrix_UB_13 0.0250219
_diffrn_orient_matrix_UB_21 -0.0241007
_diffrn_orient_matrix_UB_22 -0.034457
_diffrn_orient_matrix_UB_23 -0.0148499
_diffrn_orient_matrix_UB_31 0.0122434
_diffrn_orient_matrix_UB_32 -0.0226502
_diffrn_orient_matrix_UB_33 0.0326859
_diffrn_radiation_monochromator 'horizonally mounted graphite crystal'
_diffrn_radiation_type MoK\a
_diffrn_radiation_wavelength 0.71069
_diffrn_reflns_av_R_equivalents 0.049
_diffrn_reflns_av_unetI/netI 0.057
_diffrn_reflns_Laue_measured_fraction_full 0.992
_diffrn_reflns_Laue_measured_fraction_max 0.984
_diffrn_reflns_limit_h_max 27
_diffrn_reflns_limit_h_min -25
_diffrn_reflns_limit_k_max 28
_diffrn_reflns_limit_k_min -29
_diffrn_reflns_limit_l_max 31
_diffrn_reflns_limit_l_min -26
_diffrn_reflns_number 59108
_diffrn_reflns_point_group_measured_fraction_full 0.986
_diffrn_reflns_point_group_measured_fraction_max 0.97
_diffrn_reflns_theta_full 25.24
_diffrn_reflns_theta_max 27.474
_diffrn_reflns_theta_min 2.67
_exptl_absorpt_coefficient_mu 2.611
_exptl_absorpt_correction_T_max 0.78
_exptl_absorpt_correction_T_min 0.462
_exptl_absorpt_correction_type multi-scan
_exptl_crystal_colour red
_exptl_crystal_density_diffrn 1.463
_exptl_crystal_description prism
_exptl_crystal_F_000 4976
_exptl_crystal_size_max 0.35
_exptl_crystal_size_mid 0.2
_exptl_crystal_size_min 0.1
_platon_squeeze_details
;
;
_refine_diff_density_max 0.552
_refine_diff_density_min -0.759
_refine_diff_density_rms 0.092
_refine_ls_abs_structure_details
;
 Refined as an inversion twin.
;
_refine_ls_abs_structure_Flack -0.015(7)
_refine_ls_extinction_method none
_refine_ls_goodness_of_fit_ref 1.029
_refine_ls_hydrogen_treatment constr
_refine_ls_matrix_type full
_refine_ls_number_parameters 1198
_refine_ls_number_reflns 24965
_refine_ls_number_restraints 3
_refine_ls_restrained_S_all 1.03
_refine_ls_R_factor_all 0.0564
_refine_ls_R_factor_gt 0.0392
_refine_ls_shift/su_max 0.001
_refine_ls_shift/su_mean 0
_refine_ls_structure_factor_coef Fsqd
_refine_ls_weighting_details
;
 w=1/[\s^2^(Fo^2^)+(0.0435P)^2^+3.8399P]
 where P=(Fo^2^+2Fc^2^)/3
;
_refine_ls_weighting_scheme calc
_refine_ls_wR_factor_gt 0.0855
_refine_ls_wR_factor_ref 0.0927
_reflns_Friedel_coverage 0.831
_reflns_Friedel_fraction_full 0.979
_reflns_Friedel_fraction_max 0.952
_reflns_number_gt 20184
_reflns_number_total 24965
_reflns_threshold_expression 'I > 2\s(I)'
_cod_data_source_file c6dt02119k2.cif
_cod_data_source_block msniw1
_cod_depositor_comments 'Adding full bibliography for 7039785--7039787.cif.'
_cod_database_code 7039787
_shelxl_version_number 2012-9

loop_
_symmetry_equiv_pos_as_xyz
'x, y, z'
'-x+1/2, -y, z+1/2'
'x+1/2, -y+1/2, -z'
'-x, y+1/2, -z+1/2'

loop_
_atom_site_label
_atom_site_type_symbol
_atom_site_fract_x
_atom_site_fract_y
_atom_site_fract_z
_atom_site_U_iso_or_equiv
_atom_site_adp_type
_atom_site_occupancy
_atom_site_site_symmetry_order
_atom_site_calc_flag
_atom_site_refinement_flags_posn
_atom_site_refinement_flags_adp
W1 W 0.64363(2) 0.41891(2) 0.37510(2) 0.03701(7) Uani 1 1 d . .
W2 W 0.44663(2) 0.59659(2) 0.57801(2) 0.04568(8) Uani 1 1 d . .
Ni1 Ni 0.60668(4) 0.41431(4) 0.59610(4) 0.0441(2) Uani 1 1 d . .
Ni2 Ni 0.39448(5) 0.44470(5) 0.41330(5) 0.0556(3) Uani 1 1 d . .
Ni3 Ni 0.60378(5) 0.65144(4) 0.40983(4) 0.0411(2) Uani 1 1 d . .
C11 C 0.6203(4) 0.4136(3) 0.4631(3) 0.0443(16) Uani 1 1 d . .
N11 N 0.6093(3) 0.4101(3) 0.5094(3) 0.0505(15) Uani 1 1 d . .
C12 C 0.5421(4) 0.4365(3) 0.3791(3) 0.0441(16) Uani 1 1 d . .
N12 N 0.4885(3) 0.4452(3) 0.3837(3) 0.0510(16) Uani 1 1 d . .
C13 C 0.6350(4) 0.5115(3) 0.4020(3) 0.0392(15) Uani 1 1 d . .
N13 N 0.6262(3) 0.5609(3) 0.4122(3) 0.0439(14) Uani 1 1 d . .
C14 C 0.7337(4) 0.4411(4) 0.4127(4) 0.057(2) Uani 1 1 d . .
N14 N 0.7811(4) 0.4526(5) 0.4337(4) 0.089(3) Uani 1 1 d . .
C15 C 0.6350(4) 0.4732(3) 0.3007(3) 0.0493(18) Uani 1 1 d . .
N15 N 0.6318(5) 0.5026(3) 0.2623(3) 0.073(2) Uani 1 1 d . .
C16 C 0.6701(6) 0.3315(4) 0.4046(4) 0.078(3) Uani 1 1 d . .
N16 N 0.6847(7) 0.2849(4) 0.4202(5) 0.122(4) Uani 1 1 d . .
C17 C 0.5964(5) 0.3586(4) 0.3188(4) 0.069(3) Uani 1 1 d . .
N17 N 0.5706(6) 0.3286(5) 0.2889(5) 0.105(4) Uani 1 1 d . .
C18 C 0.7170(4) 0.3893(4) 0.3175(4) 0.055(2) Uani 1 1 d . .
N18 N 0.7559(5) 0.3740(5) 0.2883(4) 0.087(3) Uani 1 1 d . .
C21 C 0.5164(4) 0.5271(4) 0.5901(3) 0.0511(19) Uani 1 1 d . .
N21 N 0.5518(4) 0.4896(3) 0.5926(3) 0.0551(16) Uani 1 1 d . .
C22 C 0.4323(4) 0.5316(4) 0.5129(4) 0.0524(19) Uani 1 1 d . .
N22 N 0.4223(4) 0.4967(4) 0.4791(3) 0.0625(19) Uani 1 1 d . .
C23 C 0.5018(4) 0.6265(3) 0.5066(3) 0.0462(17) Uani 1 1 d . .
N23 N 0.5354(3) 0.6400(3) 0.4707(3) 0.0512(16) Uani 1 1 d . .
C24 C 0.5323(5) 0.6329(4) 0.6147(4) 0.063(2) Uani 1 1 d . .
N24 N 0.5795(4) 0.6516(4) 0.6329(4) 0.083(3) Uani 1 1 d . .
C25 C 0.4270(6) 0.6064(4) 0.6652(4) 0.078(3) Uani 1 1 d . .
N25 N 0.4196(7) 0.6102(5) 0.7119(4) 0.111(4) Uani 1 1 d . .
C26 C 0.3838(5) 0.5278(5) 0.6064(4) 0.075(3) Uani 1 1 d . .
N26 N 0.3499(6) 0.4921(5) 0.6185(6) 0.116(4) Uani 1 1 d . .
C27 C 0.3580(5) 0.6216(5) 0.5398(4) 0.069(2) Uani 1 1 d . .
N27 N 0.3102(5) 0.6326(5) 0.5187(5) 0.103(4) Uani 1 1 d . .
C28 C 0.4338(4) 0.6914(4) 0.5859(4) 0.059(2) Uani 1 1 d . .
N28 N 0.4276(5) 0.7416(4) 0.5893(4) 0.079(2) Uani 1 1 d . .
N31 N 0.6895(4) 0.4657(3) 0.5996(3) 0.0541(17) Uani 1 1 d . .
C32 C 0.7215(6) 0.4877(5) 0.5556(4) 0.078(3) Uani 1 1 d . .
H32 H 0.7108 0.4743 0.5202 0.094 Uiso 1 1 calc R U
C33 C 0.7695(6) 0.5295(6) 0.5611(4) 0.090(4) Uani 1 1 d . .
H33 H 0.7923 0.5419 0.53 0.108 Uiso 1 1 calc R U
C34 C 0.7838(5) 0.5528(4) 0.6122(4) 0.061(2) Uani 1 1 d . .
C35 C 0.7521(5) 0.5308(4) 0.6579(4) 0.063(2) Uani 1 1 d . .
H35 H 0.7611 0.545 0.6934 0.075 Uiso 1 1 calc R U
C36 C 0.7058(4) 0.4862(4) 0.6495(3) 0.0511(19) Uani 1 1 d . .
O37 O 0.8295(4) 0.5952(3) 0.6132(3) 0.088(2) Uani 1 1 d . .
C38 C 0.8424(7) 0.6236(6) 0.6664(5) 0.099(4) Uani 1 1 d . .
H38A H 0.8753 0.6532 0.6618 0.149 Uiso 1 1 calc R U
H38B H 0.8564 0.5942 0.6927 0.149 Uiso 1 1 calc R U
H38C H 0.804 0.6424 0.6798 0.149 Uiso 1 1 calc R U
N39 N 0.6180(3) 0.4277(3) 0.6823(3) 0.0559(17) Uani 1 1 d . .
C40 C 0.5806(5) 0.4073(5) 0.7234(4) 0.074(3) Uani 1 1 d . .
H40 H 0.5424 0.3887 0.7133 0.089 Uiso 1 1 calc R U
C41 C 0.5938(7) 0.4115(5) 0.7788(4) 0.087(3) Uani 1 1 d . .
H41 H 0.5664 0.396 0.8057 0.104 Uiso 1 1 calc R U
C42 C 0.6524(7) 0.4412(5) 0.7930(4) 0.086(3) Uani 1 1 d . .
C43 C 0.6895(5) 0.4656(5) 0.7513(4) 0.071(3) Uani 1 1 d . .
H43 H 0.7271 0.4859 0.7599 0.086 Uiso 1 1 calc R U
C44 C 0.6703(4) 0.4597(4) 0.6969(3) 0.0528(19) Uani 1 1 d . .
O45 O 0.6756(6) 0.4483(5) 0.8450(3) 0.130(4) Uani 1 1 d . .
C46 C 0.6367(10) 0.4296(7) 0.8892(5) 0.139(7) Uani 1 1 d . .
H46A H 0.6581 0.4373 0.9238 0.209 Uiso 1 1 calc R U
H46B H 0.6283 0.3877 0.8858 0.209 Uiso 1 1 calc R U
H46C H 0.5969 0.4511 0.8883 0.209 Uiso 1 1 calc R U
N47 N 0.6483(3) 0.3301(3) 0.6050(3) 0.0486(14) Uani 1 1 d . .
C48 C 0.7101(4) 0.3180(4) 0.6047(4) 0.062(2) Uani 1 1 d . .
H48 H 0.7384 0.3487 0.5961 0.074 Uiso 1 1 calc R U
C49 C 0.7352(5) 0.2630(5) 0.6164(5) 0.077(3) Uani 1 1 d . .
H49 H 0.7792 0.2561 0.6157 0.093 Uiso 1 1 calc R U
C50 C 0.6914(5) 0.2172(5) 0.6294(5) 0.079(3) Uani 1 1 d . .
C51 C 0.6274(4) 0.2280(4) 0.6288(5) 0.067(2) Uani 1 1 d . .
H51 H 0.598 0.1977 0.6361 0.081 Uiso 1 1 calc R U
C52 C 0.6069(4) 0.2854(4) 0.6169(3) 0.0499(18) Uani 1 1 d . .
O53 O 0.7194(4) 0.1631(4) 0.6426(5) 0.108(3) Uani 1 1 d . .
C54 C 0.6758(7) 0.1174(5) 0.6619(8) 0.126(6) Uani 1 1 d . .
H54A H 0.6997 0.0822 0.6714 0.189 Uiso 1 1 calc R U
H54B H 0.6456 0.1081 0.633 0.189 Uiso 1 1 calc R U
H54C H 0.6532 0.1315 0.6941 0.189 Uiso 1 1 calc R U
N55 N 0.5264(3) 0.3600(3) 0.6038(3) 0.0497(16) Uani 1 1 d . .
C56 C 0.4666(4) 0.3778(4) 0.6038(4) 0.064(2) Uani 1 1 d . .
H56 H 0.4585 0.4168 0.5927 0.076 Uiso 1 1 calc R U
C57 C 0.4143(4) 0.3430(5) 0.6190(5) 0.076(3) Uani 1 1 d . .
H57 H 0.3729 0.3585 0.6202 0.091 Uiso 1 1 calc R U
C58 C 0.4271(5) 0.2838(5) 0.6322(5) 0.077(3) Uani 1 1 d . .
C59 C 0.4902(4) 0.2643(4) 0.6314(5) 0.069(3) Uani 1 1 d . .
H59 H 0.4999 0.2249 0.6403 0.083 Uiso 1 1 calc R U
C60 C 0.5381(4) 0.3030(3) 0.6175(4) 0.0507(18) Uani 1 1 d . .
O61 O 0.3819(4) 0.2444(4) 0.6492(5) 0.115(4) Uani 1 1 d . .
C62 C 0.3167(6) 0.2654(7) 0.6547(7) 0.118(5) Uani 1 1 d . .
H62A H 0.2895 0.233 0.666 0.178 Uiso 1 1 calc R U
H62B H 0.3022 0.2807 0.6195 0.178 Uiso 1 1 calc R U
H62C H 0.315 0.2965 0.6821 0.178 Uiso 1 1 calc R U
N63 N 0.4077(4) 0.3623(4) 0.4540(3) 0.062(2) Uani 1 1 d . .
C64 C 0.4618(5) 0.3304(5) 0.4573(5) 0.073(3) Uani 1 1 d . .
H64 H 0.4997 0.3481 0.4451 0.087 Uiso 1 1 calc R U
C65 C 0.4650(6) 0.2735(5) 0.4773(6) 0.084(3) Uani 1 1 d . .
H65 H 0.5043 0.2542 0.4797 0.101 Uiso 1 1 calc R U
C66 C 0.4105(7) 0.2454(7) 0.4935(5) 0.092(4) Uani 1 1 d . .
C67 C 0.3541(7) 0.2773(6) 0.4934(5) 0.091(4) Uani 1 1 d . .
H67 H 0.3164 0.2597 0.5061 0.11 Uiso 1 1 calc R U
C68 C 0.3533(5) 0.3356(5) 0.4744(4) 0.072(3) Uani 1 1 d . .
O69 O 0.4150(5) 0.1882(4) 0.5113(5) 0.128(4) Uani 1 1 d . .
C70 C 0.3591(9) 0.1580(8) 0.5284(9) 0.152(8) Uani 1 1 d . .
H70A H 0.3697 0.1177 0.5381 0.228 Uiso 1 1 calc R U
H70B H 0.3285 0.1579 0.4985 0.228 Uiso 1 1 calc R U
H70C H 0.341 0.1779 0.5601 0.228 Uiso 1 1 calc R U
N71 N 0.3044(4) 0.4268(5) 0.4502(4) 0.087(3) Uani 1 1 d . .
C72 C 0.2547(7) 0.4652(9) 0.4490(7) 0.126(6) Uani 1 1 d . .
H72 H 0.2604 0.5034 0.4346 0.151 Uiso 1 1 calc R U
C73 C 0.1949(8) 0.4481(11) 0.4691(11) 0.183(11) Uani 1 1 d . .
H73 H 0.1601 0.474 0.4682 0.22 Uiso 1 1 calc R U
C74 C 0.1895(10) 0.3944(16) 0.4892(14) 0.251(18) Uani 1 1 d D .
C75 C 0.2390(7) 0.3554(11) 0.4947(9) 0.167(10) Uani 1 1 d . .
H75 H 0.2338 0.3183 0.5115 0.201 Uiso 1 1 calc R U
C76 C 0.2965(6) 0.3736(7) 0.4744(6) 0.095(4) Uani 1 1 d . .
O77 O 0.1325(14) 0.3623(12) 0.5052(11) 0.288(12) Uiso 1 1 d D .
N79 N 0.3663(3) 0.4063(3) 0.3384(3) 0.0597(17) Uani 1 1 d . .
C80 C 0.3710(5) 0.3484(5) 0.3243(4) 0.070(3) Uani 1 1 d . .
H80 H 0.3909 0.3226 0.3492 0.084 Uiso 1 1 calc R U
C81 C 0.3484(6) 0.3255(5) 0.2759(5) 0.082(3) Uani 1 1 d . .
H81 H 0.3506 0.2847 0.2693 0.098 Uiso 1 1 calc R U
C82 C 0.3228(6) 0.3620(6) 0.2377(5) 0.089(4) Uani 1 1 d . .
C83 C 0.3166(5) 0.4243(6) 0.2499(5) 0.083(3) Uani 1 1 d . .
H83 H 0.2971 0.4507 0.2254 0.1 Uiso 1 1 calc R U
C84 C 0.3421(4) 0.4432(5) 0.3016(4) 0.072(3) Uani 1 1 d . .
O85 O 0.2984(5) 0.3379(4) 0.1913(4) 0.107(3) Uani 1 1 d . .
C86 C 0.2650(9) 0.3756(9) 0.1510(7) 0.143(7) Uani 1 1 d . .
H86A H 0.2508 0.3517 0.1203 0.215 Uiso 1 1 calc R U
H86B H 0.2937 0.406 0.1378 0.215 Uiso 1 1 calc R U
H86C H 0.2286 0.394 0.1685 0.215 Uiso 1 1 calc R U
N87 N 0.3660(4) 0.5185(4) 0.3684(4) 0.070(2) Uani 1 1 d . .
C88 C 0.3679(6) 0.5758(5) 0.3858(5) 0.087(3) Uani 1 1 d . .
H88 H 0.3839 0.5837 0.4211 0.105 Uiso 1 1 calc R U
C89 C 0.3469(9) 0.6240(6) 0.3533(6) 0.120(6) Uani 1 1 d . .
H89 H 0.35 0.663 0.3662 0.144 Uiso 1 1 calc R U
C90 C 0.3222(7) 0.6121(6) 0.3033(6) 0.107(5) Uani 1 1 d . .
C91 C 0.3210(7) 0.5547(6) 0.2831(5) 0.099(4) Uani 1 1 d . .
H91 H 0.3062 0.5469 0.2473 0.118 Uiso 1 1 calc R U
C92 C 0.3425(5) 0.5081(5) 0.3173(4) 0.071(3) Uani 1 1 d . .
O93 O 0.3022(6) 0.6539(5) 0.2658(5) 0.142(5) Uani 1 1 d . .
C94 C 0.3053(11) 0.7175(8) 0.2848(9) 0.175(10) Uani 1 1 d . .
H94A H 0.2877 0.743 0.2566 0.263 Uiso 1 1 calc R U
H94B H 0.3492 0.7283 0.2915 0.263 Uiso 1 1 calc R U
H94C H 0.2811 0.722 0.3185 0.263 Uiso 1 1 calc R U
N95 N 0.5379(3) 0.6437(3) 0.3451(3) 0.0481(15) Uani 1 1 d . .
C96 C 0.5195(4) 0.5928(4) 0.3214(4) 0.057(2) Uani 1 1 d . .
H96 H 0.5286 0.5573 0.3397 0.068 Uiso 1 1 calc R U
C97 C 0.4872(5) 0.5898(4) 0.2707(4) 0.076(3) Uani 1 1 d . .
H97 H 0.4746 0.5534 0.2557 0.091 Uiso 1 1 calc R U
C98 C 0.4747(6) 0.6427(5) 0.2436(5) 0.083(3) Uani 1 1 d . .
C99 C 0.4893(6) 0.6960(4) 0.2687(4) 0.075(3) Uani 1 1 d . .
H99 H 0.4776 0.732 0.2524 0.09 Uiso 1 1 calc R U
C100 C 0.5220(4) 0.6950(3) 0.3191(4) 0.0503(19) Uani 1 1 d . .
O101 O 0.4450(6) 0.6365(4) 0.1935(4) 0.133(4) Uani 1 1 d . .
C102 C 0.4299(11) 0.6925(7) 0.1618(7) 0.153(8) Uani 1 1 d . .
H10A H 0.4085 0.6825 0.1278 0.229 Uiso 1 1 calc R U
H10B H 0.469 0.7133 0.1536 0.229 Uiso 1 1 calc R U
H10C H 0.4026 0.7176 0.184 0.229 Uiso 1 1 calc R U
N103 N 0.5759(3) 0.7400(3) 0.3956(3) 0.0507(16) Uani 1 1 d . .
C104 C 0.5942(5) 0.7875(4) 0.4265(5) 0.071(3) Uani 1 1 d . .
H104 H 0.6162 0.7812 0.4596 0.086 Uiso 1 1 calc R U
C105 C 0.5812(7) 0.8444(4) 0.4101(6) 0.092(4) Uani 1 1 d . .
H105 H 0.5938 0.8764 0.4321 0.111 Uiso 1 1 calc R U
C106 C 0.5482(6) 0.8547(4) 0.3593(6) 0.086(3) Uani 1 1 d . .
C107 C 0.5285(5) 0.8065(4) 0.3283(4) 0.065(2) Uani 1 1 d . .
H107 H 0.5062 0.8118 0.2951 0.078 Uiso 1 1 calc R U
C108 C 0.5426(4) 0.7497(3) 0.3479(4) 0.0520(19) Uani 1 1 d . .
O109 O 0.5407(5) 0.9126(3) 0.3454(4) 0.117(3) Uani 1 1 d . .
C110 C 0.5103(8) 0.9251(6) 0.2930(7) 0.131(6) Uani 1 1 d . .
H11A H 0.5084 0.9674 0.2874 0.196 Uiso 1 1 calc R U
H11B H 0.4676 0.909 0.2931 0.196 Uiso 1 1 calc R U
H11C H 0.5346 0.9072 0.2635 0.196 Uiso 1 1 calc R U
N111 N 0.6810(3) 0.6643(3) 0.3557(3) 0.0447(14) Uani 1 1 d . .
C112 C 0.6803(5) 0.6575(4) 0.3011(3) 0.057(2) Uani 1 1 d . .
H112 H 0.6437 0.641 0.2851 0.069 Uiso 1 1 calc R U
C113 C 0.7299(5) 0.6733(4) 0.2659(4) 0.063(2) Uani 1 1 d . .
H113 H 0.728 0.666 0.2278 0.076 Uiso 1 1 calc R U
C114 C 0.7821(5) 0.7002(4) 0.2902(4) 0.060(2) Uani 1 1 d . .
C115 C 0.7849(5) 0.7067(4) 0.3468(4) 0.060(2) Uani 1 1 d . .
H115 H 0.8209 0.7234 0.3635 0.072 Uiso 1 1 calc R U
C116 C 0.7335(4) 0.6878(3) 0.3788(3) 0.0459(16) Uani 1 1 d . .
O117 O 0.8288(4) 0.7175(4) 0.2540(3) 0.089(2) Uani 1 1 d . .
C118 C 0.8874(7) 0.7442(7) 0.2755(5) 0.118(6) Uani 1 1 d . .
H11D H 0.9151 0.7543 0.245 0.177 Uiso 1 1 calc R U
H11E H 0.9087 0.7163 0.2995 0.177 Uiso 1 1 calc R U
H11F H 0.877 0.7796 0.296 0.177 Uiso 1 1 calc R U
N119 N 0.6763(3) 0.6744(3) 0.4645(3) 0.0472(15) Uani 1 1 d . .
C120 C 0.6727(4) 0.6760(4) 0.5197(4) 0.058(2) Uani 1 1 d . .
H120 H 0.634 0.6649 0.5359 0.07 Uiso 1 1 calc R U
C121 C 0.7210(5) 0.6926(4) 0.5541(4) 0.063(2) Uani 1 1 d . .
H121 H 0.7157 0.6919 0.5925 0.076 Uiso 1 1 calc R U
C122 C 0.7787(4) 0.7108(4) 0.5303(4) 0.058(2) Uani 1 1 d . .
C123 C 0.7851(4) 0.7096(4) 0.4724(3) 0.0521(19) Uani 1 1 d . .
H123 H 0.8234 0.7204 0.4554 0.063 Uiso 1 1 calc R U
C124 C 0.7321(4) 0.6917(3) 0.4408(3) 0.0472(18) Uani 1 1 d . .
O125 O 0.8259(4) 0.7278(4) 0.5661(3) 0.083(2) Uani 1 1 d . .
C126 C 0.8900(6) 0.7358(7) 0.5457(5) 0.100(4) Uani 1 1 d . .
H12A H 0.9173 0.7483 0.5757 0.149 Uiso 1 1 calc R U
H12B H 0.8901 0.7657 0.5171 0.149 Uiso 1 1 calc R U
H12C H 0.9055 0.6988 0.5307 0.149 Uiso 1 1 calc R U
O1 O 0.8182(5) 0.3080(5) 0.1988(5) 0.142(5) Uani 1 1 d . .
H1A H 0.7999 0.3278 0.2245 0.213 Uiso 1 1 d R U
H1B H 0.8488 0.3211 0.1788 0.213 Uiso 1 1 d R U
C78 C 0.0770(16) 0.399(2) 0.494(2) 0.38(3) Uiso 1 1 d D .
H78A H 0.0387 0.3765 0.5 0.569 Uiso 1 1 calc R U
H78B H 0.0783 0.4121 0.4556 0.569 Uiso 1 1 calc R U
H78C H 0.0774 0.4333 0.5177 0.569 Uiso 1 1 calc R U

loop_
_atom_site_aniso_label
_atom_site_aniso_U_11
_atom_site_aniso_U_22
_atom_site_aniso_U_33
_atom_site_aniso_U_23
_atom_site_aniso_U_13
_atom_site_aniso_U_12
W1 0.04226(14) 0.03316(12) 0.03560(13) 0.00071(11) 0.00353(12) 0.00093(12)
W2 0.04186(15) 0.05691(18) 0.03826(15) -0.00720(13) 0.00150(13) 0.00647(14)
Ni1 0.0459(5) 0.0505(5) 0.0359(4) 0.0038(4) -0.0030(4) -0.0015(4)
Ni2 0.0411(5) 0.0713(6) 0.0544(7) -0.0174(5) -0.0041(5) -0.0034(5)
Ni3 0.0468(5) 0.0356(4) 0.0409(5) 0.0006(4) -0.0017(4) 0.0015(4)
C11 0.055(4) 0.041(4) 0.037(4) 0.000(3) 0.001(3) -0.010(3)
N11 0.061(4) 0.050(4) 0.041(4) 0.005(3) -0.004(3) 0.000(3)
C12 0.051(5) 0.040(3) 0.042(4) -0.003(3) -0.003(4) -0.008(3)
N12 0.046(4) 0.056(4) 0.052(4) -0.006(3) -0.005(3) 0.001(3)
C13 0.042(4) 0.044(4) 0.032(3) 0.002(3) -0.005(3) -0.001(3)
N13 0.054(4) 0.039(3) 0.039(3) -0.001(2) -0.005(3) 0.000(3)
C14 0.043(4) 0.073(5) 0.054(5) 0.001(4) -0.007(4) 0.005(4)
N14 0.056(5) 0.119(8) 0.092(7) -0.008(6) -0.019(5) 0.013(5)
C15 0.065(5) 0.046(4) 0.037(4) 0.002(3) 0.011(4) 0.003(4)
N15 0.107(7) 0.064(4) 0.048(4) 0.011(3) 0.011(4) 0.005(4)
C16 0.119(9) 0.041(4) 0.075(7) 0.015(4) 0.035(6) 0.026(5)
N16 0.210(13) 0.065(6) 0.091(8) 0.024(6) 0.024(9) 0.035(7)
C17 0.091(7) 0.051(5) 0.066(6) -0.026(4) 0.001(5) -0.003(5)
N17 0.115(9) 0.088(7) 0.111(9) -0.049(6) -0.005(7) -0.006(6)
C18 0.062(5) 0.053(5) 0.049(5) 0.011(4) 0.012(4) 0.014(4)
N18 0.087(6) 0.104(7) 0.070(6) 0.002(5) 0.028(5) 0.023(5)
C21 0.056(5) 0.056(5) 0.041(4) 0.000(3) -0.002(4) -0.006(4)
N21 0.058(4) 0.055(4) 0.052(4) 0.007(3) -0.003(4) 0.008(4)
C22 0.044(4) 0.067(5) 0.046(5) -0.002(4) -0.003(3) 0.008(4)
N22 0.062(5) 0.075(5) 0.050(4) -0.012(4) -0.007(4) 0.001(4)
C23 0.046(4) 0.048(4) 0.044(4) -0.004(3) 0.000(4) 0.003(3)
N23 0.050(4) 0.055(4) 0.048(4) -0.006(3) -0.001(3) 0.007(3)
C24 0.066(6) 0.068(5) 0.055(6) -0.017(4) -0.019(4) 0.020(4)
N24 0.073(6) 0.101(6) 0.074(6) -0.023(5) -0.020(5) -0.007(5)
C25 0.123(9) 0.066(6) 0.045(5) -0.006(4) 0.025(5) -0.010(6)
N25 0.160(11) 0.113(8) 0.058(6) -0.009(5) 0.027(6) 0.011(8)
C26 0.068(6) 0.088(7) 0.069(7) -0.017(5) 0.027(5) -0.018(6)
N26 0.105(8) 0.122(8) 0.121(10) -0.018(7) 0.043(8) -0.040(7)
C27 0.054(5) 0.085(6) 0.069(6) -0.014(5) 0.002(5) 0.022(5)
N27 0.073(7) 0.122(9) 0.114(9) -0.024(7) -0.024(6) 0.025(6)
C28 0.060(5) 0.068(5) 0.049(5) 0.000(4) 0.003(4) 0.020(4)
N28 0.098(7) 0.069(5) 0.070(6) -0.009(4) -0.013(5) 0.027(5)
N31 0.062(4) 0.063(4) 0.037(3) 0.000(3) -0.006(3) -0.010(3)
C32 0.090(8) 0.097(8) 0.046(5) -0.004(5) 0.005(5) -0.036(6)
C33 0.106(9) 0.108(8) 0.056(6) -0.003(6) 0.013(6) -0.059(7)
C34 0.065(6) 0.066(5) 0.053(5) 0.003(4) -0.002(4) -0.015(4)
C35 0.074(6) 0.066(5) 0.049(5) -0.002(4) -0.015(4) -0.018(5)
C36 0.060(5) 0.059(5) 0.035(4) 0.005(3) -0.007(4) 0.000(4)
O37 0.099(5) 0.097(5) 0.068(5) 0.003(4) -0.001(4) -0.049(4)
C38 0.109(10) 0.112(9) 0.076(8) 0.001(6) -0.035(7) -0.043(8)
N39 0.058(4) 0.072(5) 0.038(3) 0.002(3) 0.007(3) -0.006(4)
C40 0.079(6) 0.084(7) 0.060(6) -0.001(5) 0.006(5) -0.020(6)
C41 0.125(10) 0.087(7) 0.050(5) -0.006(5) 0.022(6) -0.016(7)
C42 0.124(10) 0.095(7) 0.040(5) 0.005(5) -0.003(6) 0.004(7)
C43 0.088(7) 0.078(6) 0.048(5) 0.000(4) -0.011(5) -0.023(5)
C44 0.063(5) 0.057(5) 0.038(4) -0.001(3) -0.003(4) 0.002(4)
O45 0.211(12) 0.147(8) 0.034(4) -0.001(4) -0.006(5) -0.036(8)
C46 0.219(19) 0.136(12) 0.062(8) 0.010(7) 0.030(10) -0.047(13)
N47 0.043(3) 0.055(3) 0.047(4) 0.001(3) -0.002(3) 0.003(3)
C48 0.051(5) 0.070(6) 0.064(6) -0.007(4) 0.004(4) -0.003(4)
C49 0.061(6) 0.083(7) 0.089(8) -0.005(6) -0.002(6) 0.019(5)
C50 0.072(7) 0.074(6) 0.090(8) 0.005(6) -0.005(6) 0.023(5)
C51 0.061(6) 0.061(5) 0.079(7) 0.012(5) -0.004(5) 0.005(4)
C52 0.046(4) 0.056(4) 0.047(4) 0.007(3) 0.001(4) 0.006(3)
O53 0.080(5) 0.075(5) 0.169(10) 0.023(5) -0.002(5) 0.032(4)
C54 0.118(11) 0.063(7) 0.197(19) 0.042(9) 0.010(11) 0.026(7)
N55 0.045(4) 0.051(4) 0.053(4) 0.009(3) -0.010(3) 0.002(3)
C56 0.055(5) 0.067(5) 0.069(6) 0.008(4) -0.008(4) -0.002(4)
C57 0.042(5) 0.079(6) 0.107(9) 0.019(6) -0.013(5) -0.005(4)
C58 0.064(6) 0.080(6) 0.087(8) 0.023(6) -0.004(5) -0.025(5)
C59 0.055(5) 0.061(5) 0.091(7) 0.021(5) -0.004(5) -0.006(4)
C60 0.050(4) 0.052(4) 0.050(5) 0.013(4) -0.006(4) -0.004(3)
O61 0.066(5) 0.089(5) 0.190(11) 0.043(6) 0.005(6) -0.023(4)
C62 0.071(8) 0.118(11) 0.166(16) 0.037(10) 0.021(9) -0.031(8)
N63 0.052(4) 0.082(5) 0.054(4) 0.001(4) 0.000(3) -0.020(4)
C64 0.069(7) 0.073(6) 0.077(7) -0.001(5) -0.003(5) -0.009(5)
C65 0.075(7) 0.071(6) 0.106(9) 0.019(6) 0.001(6) -0.004(5)
C66 0.091(9) 0.110(9) 0.075(8) 0.015(7) 0.002(7) -0.014(8)
C67 0.093(9) 0.104(9) 0.077(7) 0.017(6) -0.003(7) -0.053(8)
C68 0.056(5) 0.105(8) 0.055(5) -0.008(5) -0.005(5) -0.027(6)
O69 0.115(8) 0.100(6) 0.169(11) 0.064(7) -0.001(7) -0.025(6)
C70 0.132(14) 0.139(13) 0.186(18) 0.058(13) -0.022(13) -0.079(12)
N71 0.051(5) 0.122(8) 0.087(7) -0.022(6) -0.002(4) 0.008(5)
C72 0.084(10) 0.185(16) 0.110(12) 0.007(11) 0.015(8) 0.042(10)
C73 0.077(10) 0.22(2) 0.25(3) 0.10(2) 0.064(14) 0.049(13)
C74 0.107(15) 0.30(4) 0.35(4) 0.19(3) 0.11(2) 0.051(19)
C75 0.072(10) 0.23(2) 0.20(2) 0.088(17) 0.054(11) 0.056(12)
C76 0.064(7) 0.112(10) 0.110(11) 0.025(8) 0.005(7) 0.001(7)
N79 0.051(4) 0.075(5) 0.054(4) -0.011(4) -0.010(3) -0.009(4)
C80 0.065(6) 0.083(6) 0.061(6) -0.018(5) -0.003(5) -0.017(5)
C81 0.085(8) 0.086(7) 0.074(7) -0.020(6) -0.017(6) -0.019(6)
C82 0.085(8) 0.116(10) 0.066(7) -0.043(7) 0.001(6) -0.030(7)
C83 0.061(6) 0.112(9) 0.077(7) -0.014(6) -0.024(5) -0.003(6)
C84 0.045(5) 0.108(8) 0.062(6) -0.027(5) -0.006(4) -0.001(5)
O85 0.111(7) 0.129(7) 0.081(6) -0.037(5) -0.027(5) -0.025(6)
C86 0.146(14) 0.188(17) 0.095(11) -0.012(11) -0.070(10) -0.034(12)
N87 0.061(5) 0.082(5) 0.066(5) -0.023(4) -0.012(4) 0.013(4)
C88 0.106(8) 0.085(7) 0.072(7) -0.023(5) -0.021(6) 0.036(6)
C89 0.175(15) 0.100(9) 0.085(9) -0.036(7) -0.049(9) 0.055(10)
C90 0.133(12) 0.087(8) 0.100(10) -0.019(7) -0.044(9) 0.054(8)
C91 0.102(9) 0.120(10) 0.074(8) -0.025(7) -0.033(7) 0.033(8)
C92 0.053(6) 0.094(7) 0.065(6) -0.019(5) -0.012(5) 0.012(5)
O93 0.185(11) 0.124(8) 0.118(8) -0.018(7) -0.066(8) 0.069(8)
C94 0.23(2) 0.129(14) 0.165(19) -0.023(13) -0.070(17) 0.105(15)
N95 0.055(4) 0.044(3) 0.046(4) 0.003(3) -0.004(3) 0.003(3)
C96 0.059(5) 0.045(4) 0.067(5) 0.006(4) -0.015(4) 0.006(4)
C97 0.096(7) 0.053(5) 0.079(7) -0.010(5) -0.034(6) -0.001(5)
C98 0.108(9) 0.067(6) 0.075(7) -0.008(5) -0.037(6) 0.016(6)
C99 0.095(8) 0.062(6) 0.069(7) 0.009(5) -0.021(6) 0.025(5)
C100 0.053(5) 0.040(4) 0.057(5) 0.010(3) -0.003(4) 0.005(3)
O101 0.193(11) 0.103(6) 0.103(7) -0.010(5) -0.087(8) 0.025(7)
C102 0.25(2) 0.112(11) 0.095(11) 0.026(9) -0.077(13) 0.027(13)
N103 0.064(4) 0.038(3) 0.050(4) -0.003(3) 0.003(3) 0.005(3)
C104 0.102(8) 0.047(4) 0.065(6) -0.012(4) 0.002(6) 0.004(5)
C105 0.130(10) 0.037(4) 0.110(10) -0.012(5) -0.005(8) 0.013(5)
C106 0.097(8) 0.034(4) 0.126(10) 0.006(5) -0.009(7) 0.017(5)
C107 0.069(6) 0.053(5) 0.073(6) 0.008(4) -0.005(5) 0.014(4)
C108 0.055(5) 0.038(4) 0.063(5) 0.016(3) -0.009(4) 0.005(3)
O109 0.153(8) 0.047(4) 0.151(9) 0.017(5) -0.008(7) 0.011(5)
C110 0.150(14) 0.079(8) 0.164(16) 0.052(9) -0.021(11) 0.022(9)
N111 0.056(4) 0.039(3) 0.039(3) -0.001(2) -0.003(3) -0.002(3)
C112 0.062(5) 0.070(5) 0.039(4) -0.008(4) -0.001(4) 0.001(4)
C113 0.077(6) 0.068(5) 0.044(5) -0.008(4) 0.002(4) -0.009(5)
C114 0.067(6) 0.061(5) 0.051(5) -0.001(4) 0.010(4) -0.014(4)
C115 0.078(6) 0.060(5) 0.042(5) -0.012(4) 0.013(4) -0.026(4)
C116 0.055(4) 0.036(3) 0.047(4) -0.001(3) 0.002(4) -0.009(3)
O117 0.098(6) 0.119(6) 0.051(4) -0.018(4) 0.019(4) -0.045(5)
C118 0.126(11) 0.154(13) 0.073(8) -0.034(8) 0.035(8) -0.077(10)
N119 0.059(4) 0.046(3) 0.036(3) 0.003(3) 0.000(3) 0.002(3)
C120 0.055(5) 0.074(6) 0.045(5) 0.004(4) 0.005(4) -0.006(4)
C121 0.069(6) 0.084(6) 0.036(4) 0.001(4) 0.000(4) -0.016(5)
C122 0.059(5) 0.072(5) 0.044(5) 0.002(4) -0.014(4) -0.013(4)
C123 0.058(5) 0.059(5) 0.039(4) -0.001(3) 0.001(4) -0.014(4)
C124 0.048(4) 0.047(4) 0.047(4) 0.004(3) -0.002(3) -0.007(3)
O125 0.084(5) 0.116(6) 0.048(4) 0.008(4) -0.020(3) -0.042(4)
C126 0.089(8) 0.141(12) 0.069(8) -0.001(7) -0.017(6) -0.040(8)
O1 0.141(9) 0.160(9) 0.124(9) -0.044(7) 0.078(7) -0.054(8)

loop_
_atom_type_symbol
_atom_type_description
_atom_type_scat_dispersion_real
_atom_type_scat_dispersion_imag
_atom_type_scat_source
C C 0.0033 0.0016 'International Tables Vol C Tables 4.2.6.8 and 6.1.1.4'
H H 0 0 'International Tables Vol C Tables 4.2.6.8 and 6.1.1.4'
N N 0.0061 0.0033 'International Tables Vol C Tables 4.2.6.8 and 6.1.1.4'
Ni Ni 0.3393 1.1124 'International Tables Vol C Tables 4.2.6.8 and 6.1.1.4'
O O 0.0106 0.006 'International Tables Vol C Tables 4.2.6.8 and 6.1.1.4'
W W -0.849 6.8722 'International Tables Vol C Tables 4.2.6.8 and 6.1.1.4'

loop_
_geom_angle_atom_site_label_1
_geom_angle_atom_site_label_2
_geom_angle_atom_site_label_3
_geom_angle
C14 W1 C17 144.4(4)
C14 W1 C12 143.1(3)
C17 W1 C12 72.1(3)
C14 W1 C16 81.3(4)
C17 W1 C16 75.7(4)
C12 W1 C16 113.7(4)
C14 W1 C18 73.9(4)
C17 W1 C18 74.2(4)
C12 W1 C18 141.0(3)
C16 W1 C18 75.6(3)
C14 W1 C15 106.8(3)
C17 W1 C15 78.3(4)
C12 W1 C15 81.6(3)
C16 W1 C15 143.3(3)
C18 W1 C15 72.8(3)
C14 W1 C11 78.3(3)
C17 W1 C11 118.4(4)
C12 W1 C11 75.3(3)
C16 W1 C11 71.8(3)
C18 W1 C11 139.7(3)
C15 W1 C11 144.4(3)
C14 W1 C13 74.1(3)
C17 W1 C13 138.3(3)
C12 W1 C13 74.4(3)
C16 W1 C13 142.1(4)
C18 W1 C13 122.6(3)
C15 W1 C13 72.7(3)
C11 W1 C13 75.2(3)
C26 W2 C27 78.3(5)
C26 W2 C25 69.2(4)
C27 W2 C25 103.2(4)
C26 W2 C28 127.6(4)
C27 W2 C28 70.8(4)
C25 W2 C28 77.8(4)
C26 W2 C24 130.6(4)
C27 W2 C24 142.6(4)
C25 W2 C24 73.7(4)
C28 W2 C24 72.1(3)
C26 W2 C21 81.2(4)
C27 W2 C21 146.3(3)
C25 W2 C21 94.1(4)
C28 W2 C21 142.0(3)
C24 W2 C21 70.0(3)
C26 W2 C22 70.1(4)
C27 W2 C22 75.3(3)
C25 W2 C22 138.6(4)
C28 W2 C22 135.6(3)
C24 W2 C22 131.9(3)
C21 W2 C22 72.7(3)
C26 W2 C23 143.1(3)
C27 W2 C23 92.1(4)
C25 W2 C23 147.2(4)
C28 W2 C23 80.3(3)
C24 W2 C23 76.6(4)
C21 W2 C23 88.4(3)
C22 W2 C23 73.1(3)
N21 Ni1 N31 90.5(3)
N21 Ni1 N55 92.2(3)
N31 Ni1 N55 172.2(3)
N21 Ni1 N11 90.7(3)
N31 Ni1 N11 92.5(3)
N55 Ni1 N11 94.8(3)
N21 Ni1 N47 169.9(3)
N31 Ni1 N47 98.8(3)
N55 Ni1 N47 78.2(3)
N11 Ni1 N47 92.9(3)
N21 Ni1 N39 89.2(3)
N31 Ni1 N39 77.8(3)
N55 Ni1 N39 94.9(3)
N11 Ni1 N39 170.3(3)
N47 Ni1 N39 88.9(3)
N22 Ni2 N87 91.6(3)
N22 Ni2 N79 169.6(3)
N87 Ni2 N79 78.4(3)
N22 Ni2 N12 89.7(3)
N87 Ni2 N12 95.0(3)
N79 Ni2 N12 88.4(3)
N22 Ni2 N63 96.0(3)
N87 Ni2 N63 169.5(3)
N79 Ni2 N63 94.3(3)
N12 Ni2 N63 92.3(3)
N22 Ni2 N71 92.0(4)
N87 Ni2 N71 96.6(4)
N79 Ni2 N71 92.0(3)
N12 Ni2 N71 168.2(4)
N63 Ni2 N71 75.8(4)
N23 Ni3 N119 94.9(3)
N23 Ni3 N95 93.7(3)
N119 Ni3 N95 167.8(3)
N23 Ni3 N13 90.8(3)
N119 Ni3 N13 93.5(2)
N95 Ni3 N13 95.0(2)
N23 Ni3 N111 173.2(3)
N119 Ni3 N111 78.4(3)
N95 Ni3 N111 93.1(3)
N13 Ni3 N111 88.8(2)
N23 Ni3 N103 92.4(3)
N119 Ni3 N103 94.1(3)
N95 Ni3 N103 76.9(3)
N13 Ni3 N103 171.5(3)
N111 Ni3 N103 88.9(3)
N11 C11 W1 178.4(7)
C11 N11 Ni1 168.0(6)
N12 C12 W1 176.9(7)
C12 N12 Ni2 162.5(7)
N13 C13 W1 173.5(6)
C13 N13 Ni3 165.7(6)
N14 C14 W1 178.7(9)
N15 C15 W1 178.2(9)
N16 C16 W1 179.5(12)
N17 C17 W1 177.8(11)
N18 C18 W1 178.7(10)
N21 C21 W2 175.0(7)
C21 N21 Ni1 172.8(7)
N22 C22 W2 177.3(8)
C22 N22 Ni2 170.7(8)
N23 C23 W2 174.4(7)
C23 N23 Ni3 170.4(7)
N24 C24 W2 177.6(9)
N25 C25 W2 176.4(13)
N26 C26 W2 176.5(12)
N27 C27 W2 177.1(10)
N28 C28 W2 178.8(9)
C36 N31 C32 117.1(7)
C36 N31 Ni1 116.2(6)
C32 N31 Ni1 125.7(6)
N31 C32 C33 122.3(9)
N31 C32 H32 118.9
C33 C32 H32 118.9
C34 C33 C32 120.4(10)
C34 C33 H33 119.8
C32 C33 H33 119.8
O37 C34 C33 116.1(8)
O37 C34 C35 125.5(8)
C33 C34 C35 118.4(8)
C34 C35 C36 118.1(8)
C34 C35 H35 120.9
C36 C35 H35 120.9
N31 C36 C35 123.5(8)
N31 C36 C44 115.2(7)
C35 C36 C44 121.2(8)
C34 O37 C38 117.1(8)
O37 C38 H38A 109.5
O37 C38 H38B 109.5
H38A C38 H38B 109.5
O37 C38 H38C 109.5
H38A C38 H38C 109.5
H38B C38 H38C 109.5
C40 N39 C44 117.4(8)
C40 N39 Ni1 127.7(7)
C44 N39 Ni1 114.9(5)
N39 C40 C41 125.4(10)
N39 C40 H40 117.3
C41 C40 H40 117.3
C40 C41 C42 115.9(10)
C40 C41 H41 122
C42 C41 H41 122
O45 C42 C43 115.2(12)
O45 C42 C41 125.5(11)
C43 C42 C41 119.2(9)
C44 C43 C42 119.4(10)
C44 C43 H43 120.3
C42 C43 H43 120.3
N39 C44 C43 122.2(8)
N39 C44 C36 114.6(7)
C43 C44 C36 123.2(8)
C42 O45 C46 117.3(13)
O45 C46 H46A 109.5
O45 C46 H46B 109.5
H46A C46 H46B 109.5
O45 C46 H46C 109.5
H46A C46 H46C 109.5
H46B C46 H46C 109.5
C48 N47 C52 118.2(7)
C48 N47 Ni1 126.2(6)
C52 N47 Ni1 115.3(5)
N47 C48 C49 123.9(9)
N47 C48 H48 118.1
C49 C48 H48 118.1
C48 C49 C50 117.0(9)
C48 C49 H49 121.5
C50 C49 H49 121.5
C51 C50 O53 125.1(11)
C51 C50 C49 120.3(9)
O53 C50 C49 114.6(9)
C50 C51 C52 118.1(9)
C50 C51 H51 121
C52 C51 H51 121
N47 C52 C51 122.4(8)
N47 C52 C60 114.8(7)
C51 C52 C60 122.7(8)
C50 O53 C54 115.5(9)
O53 C54 H54A 109.5
O53 C54 H54B 109.5
H54A C54 H54B 109.5
O53 C54 H54C 109.5
H54A C54 H54C 109.5
H54B C54 H54C 109.5
C56 N55 C60 117.6(7)
C56 N55 Ni1 126.0(6)
C60 N55 Ni1 115.8(5)
N55 C56 C57 125.2(9)
N55 C56 H56 117.4
C57 C56 H56 117.4
C56 C57 C58 116.4(9)
C56 C57 H57 121.8
C58 C57 H57 121.8
O61 C58 C59 117.3(9)
O61 C58 C57 123.9(10)
C59 C58 C57 118.7(8)
C60 C59 C58 119.7(8)
C60 C59 H59 120.1
C58 C59 H59 120.1
N55 C60 C59 122.3(8)
N55 C60 C52 115.1(7)
C59 C60 C52 122.6(7)
C58 O61 C62 118.0(10)
O61 C62 H62A 109.5
O61 C62 H62B 109.5
H62A C62 H62B 109.5
O61 C62 H62C 109.5
H62A C62 H62C 109.5
H62B C62 H62C 109.5
C64 N63 C68 116.1(9)
C64 N63 Ni2 127.3(7)
C68 N63 Ni2 116.2(7)
N63 C64 C65 124.2(10)
N63 C64 H64 117.9
C65 C64 H64 117.9
C66 C65 C64 119.8(12)
C66 C65 H65 120.1
C64 C65 H65 120.1
O69 C66 C65 118.3(13)
O69 C66 C67 123.5(12)
C65 C66 C67 118.2(12)
C66 C67 C68 120.1(11)
C66 C67 H67 120
C68 C67 H67 120
N63 C68 C67 121.4(11)
N63 C68 C76 114.5(10)
C67 C68 C76 124.1(11)
C66 O69 C70 119.3(13)
O69 C70 H70A 109.5
O69 C70 H70B 109.5
H70A C70 H70B 109.5
O69 C70 H70C 109.5
H70A C70 H70C 109.5
H70B C70 H70C 109.5
C76 N71 C72 119.1(12)
C76 N71 Ni2 117.4(8)
C72 N71 Ni2 123.5(11)
N71 C72 C73 120.3(18)
N71 C72 H72 119.9
C73 C72 H72 119.9
C74 C73 C72 117.6(18)
C74 C73 H73 121.2
C72 C73 H73 121.2
C73 C74 C75 124.4(19)
C73 C74 O77 129(2)
C75 C74 O77 106(2)
C76 C75 C74 116.2(19)
C76 C75 H75 121.9
C74 C75 H75 121.9
N71 C76 C75 122.3(14)
N71 C76 C68 114.9(11)
C75 C76 C68 122.7(14)
C74 O77 C78 109(2)
C84 N79 C80 117.8(8)
C84 N79 Ni2 115.5(6)
C80 N79 Ni2 126.7(7)
N79 C80 C81 123.9(11)
N79 C80 H80 118.1
C81 C80 H80 118.1
C82 C81 C80 119.6(11)
C82 C81 H81 120.2
C80 C81 H81 120.2
O85 C82 C81 118.4(12)
O85 C82 C83 122.0(13)
C81 C82 C83 119.4(10)
C84 C83 C82 116.0(11)
C84 C83 H83 122
C82 C83 H83 122
N79 C84 C83 123.2(10)
N79 C84 C92 116.1(8)
C83 C84 C92 120.7(11)
C82 O85 C86 119.9(12)
O85 C86 H86A 109.5
O85 C86 H86B 109.5
H86A C86 H86B 109.5
O85 C86 H86C 109.5
H86A C86 H86C 109.5
H86B C86 H86C 109.5
C92 N87 C88 117.3(9)
C92 N87 Ni2 116.3(7)
C88 N87 Ni2 126.3(7)
N87 C88 C89 123.4(10)
N87 C88 H88 118.3
C89 C88 H88 118.3
C90 C89 C88 117.9(12)
C90 C89 H89 121.1
C88 C89 H89 121.1
C89 C90 O93 125.1(13)
C89 C90 C91 120.8(12)
O93 C90 C91 113.8(12)
C90 C91 C92 118.9(11)
C90 C91 H91 120.5
C92 C91 H91 120.5
N87 C92 C91 121.5(10)
N87 C92 C84 113.5(9)
C91 C92 C84 125.0(10)
C90 O93 C94 116.0(12)
O93 C94 H94A 109.5
O93 C94 H94B 109.5
H94A C94 H94B 109.5
O93 C94 H94C 109.5
H94A C94 H94C 109.5
H94B C94 H94C 109.5
C96 N95 C100 117.4(7)
C96 N95 Ni3 125.5(5)
C100 N95 Ni3 116.0(5)
N95 C96 C97 123.7(8)
N95 C96 H96 118.2
C97 C96 H96 118.2
C98 C97 C96 117.6(9)
C98 C97 H97 121.2
C96 C97 H97 121.2
O101 C98 C99 125.3(10)
O101 C98 C97 114.7(9)
C99 C98 C97 120.0(9)
C98 C99 C100 118.5(8)
C98 C99 H99 120.8
C100 C99 H99 120.8
N95 C100 C99 122.6(8)
N95 C100 C108 114.8(7)
C99 C100 C108 122.6(7)
C98 O101 C102 117.3(10)
O101 C102 H10A 109.5
O101 C102 H10B 109.5
H10A C102 H10B 109.5
O101 C102 H10C 109.5
H10A C102 H10C 109.5
H10B C102 H10C 109.5
C104 N103 C108 118.7(7)
C104 N103 Ni3 125.3(6)
C108 N103 Ni3 115.6(5)
N103 C104 C105 121.5(11)
N103 C104 H104 119.3
C105 C104 H104 119.3
C104 C105 C106 119.9(10)
C104 C105 H105 120.1
C106 C105 H105 120.1
O109 C106 C107 126.1(12)
O109 C106 C105 115.1(10)
C107 C106 C105 118.8(8)
C106 C107 C108 118.3(9)
C106 C107 H107 120.8
C108 C107 H107 120.8
N103 C108 C107 122.8(8)
N103 C108 C100 114.4(6)
C107 C108 C100 122.8(8)
C106 O109 C110 117.0(11)
O109 C110 H11A 109.5
O109 C110 H11B 109.5
H11A C110 H11B 109.5
O109 C110 H11C 109.5
H11A C110 H11C 109.5
H11B C110 H11C 109.5
C112 N111 C116 117.8(7)
C112 N111 Ni3 126.5(6)
C116 N111 Ni3 115.3(5)
N111 C112 C113 124.8(9)
N111 C112 H112 117.6
C113 C112 H112 117.6
C114 C113 C112 116.5(8)
C114 C113 H113 121.8
C112 C113 H113 121.8
O117 C114 C115 125.1(9)
O117 C114 C113 114.9(8)
C115 C114 C113 120.0(9)
C114 C115 C116 119.1(9)
C114 C115 H115 120.4
C116 C115 H115 120.4
N111 C116 C115 121.6(8)
N111 C116 C124 115.0(7)
C115 C116 C124 123.4(7)
C114 O117 C118 119.4(8)
O117 C118 H11D 109.5
O117 C118 H11E 109.5
H11D C118 H11E 109.5
O117 C118 H11F 109.5
H11D C118 H11F 109.5
H11E C118 H11F 109.5
C120 N119 C124 117.5(7)
C120 N119 Ni3 126.8(6)
C124 N119 Ni3 115.6(5)
N119 C120 C121 125.1(9)
N119 C120 H120 117.5
C121 C120 H120 117.5
C120 C121 C122 118.1(8)
C120 C121 H121 121
C122 C121 H121 121
O125 C122 C121 116.5(8)
O125 C122 C123 124.5(8)
C121 C122 C123 119.0(8)
C122 C123 C124 118.2(8)
C122 C123 H123 120.9
C124 C123 H123 120.9
N119 C124 C123 122.1(7)
N119 C124 C116 114.8(7)
C123 C124 C116 123.0(7)
C122 O125 C126 119.5(8)
O125 C126 H12A 109.5
O125 C126 H12B 109.5
H12A C126 H12B 109.5
O125 C126 H12C 109.5
H12A C126 H12C 109.5
H12B C126 H12C 109.5
H1A O1 H1B 124.4
O77 C78 H78A 109.5
O77 C78 H78B 109.5
H78A C78 H78B 109.5
O77 C78 H78C 109.5
H78A C78 H78C 109.5
H78B C78 H78C 109.5

loop_
_geom_bond_atom_site_label_1
_geom_bond_atom_site_label_2
_geom_bond_distance
W1 C14 2.142(9)
W1 C17 2.151(9)
W1 C12 2.154(8)
W1 C16 2.155(8)
W1 C18 2.166(8)
W1 C15 2.171(8)
W1 C11 2.172(7)
W1 C13 2.182(7)
W2 C26 2.136(11)
W2 C27 2.139(10)
W2 C25 2.146(9)
W2 C28 2.151(9)
W2 C24 2.152(10)
W2 C21 2.153(9)
W2 C22 2.159(9)
W2 C23 2.173(8)
Ni1 N21 2.041(7)
Ni1 N31 2.078(7)
Ni1 N55 2.078(7)
Ni1 N11 2.087(6)
Ni1 N47 2.089(6)
Ni1 N39 2.106(7)
Ni2 N22 2.048(8)
Ni2 N87 2.064(9)
Ni2 N79 2.079(7)
Ni2 N12 2.084(7)
Ni2 N63 2.107(8)
Ni2 N71 2.116(10)
Ni3 N23 2.058(7)
Ni3 N119 2.068(7)
Ni3 N95 2.082(7)
Ni3 N13 2.085(6)
Ni3 N111 2.089(7)
Ni3 N103 2.097(6)
C11 N11 1.140(9)
C12 N12 1.141(10)
C13 N13 1.148(9)
C14 N14 1.138(12)
C15 N15 1.136(10)
C16 N16 1.153(12)
C17 N17 1.123(13)
C18 N18 1.126(11)
C21 N21 1.119(10)
C22 N22 1.148(11)
C23 N23 1.151(10)
C24 N24 1.156(12)
C25 N25 1.136(13)
C26 N26 1.107(13)
C27 N27 1.144(13)
C28 N28 1.135(11)
N31 C36 1.329(10)
N31 C32 1.344(12)
C32 C33 1.377(14)
C32 H32 0.93
C33 C34 1.367(14)
C33 H33 0.93
C34 O37 1.345(11)
C34 C35 1.374(13)
C35 C36 1.404(12)
C35 H35 0.93
C36 C44 1.482(12)
O37 C38 1.455(13)
C38 H38A 0.96
C38 H38B 0.96
C38 H38C 0.96
N39 C40 1.340(12)
N39 C44 1.351(11)
C40 C41 1.363(14)
C40 H40 0.93
C41 C42 1.433(17)
C41 H41 0.93
C42 O45 1.349(13)
C42 C43 1.379(15)
C43 C44 1.374(12)
C43 H43 0.93
O45 C46 1.402(16)
C46 H46A 0.96
C46 H46B 0.96
C46 H46C 0.96
N47 C48 1.318(11)
N47 C52 1.351(10)
C48 C49 1.369(14)
C48 H48 0.93
C49 C50 1.411(15)
C49 H49 0.93
C50 C51 1.356(14)
C50 O53 1.383(12)
C51 C52 1.387(12)
C51 H51 0.93
C52 C60 1.489(11)
O53 C54 1.446(16)
C54 H54A 0.96
C54 H54B 0.96
C54 H54C 0.96
N55 C56 1.309(11)
N55 C60 1.341(10)
C56 C57 1.390(13)
C56 H56 0.93
C57 C58 1.392(14)
C57 H57 0.93
C58 O61 1.355(11)
C58 C59 1.387(14)
C59 C60 1.364(11)
C59 H59 0.93
O61 C62 1.444(15)
C62 H62A 0.96
C62 H62B 0.96
C62 H62C 0.96
N63 C64 1.340(13)
N63 C68 1.373(12)
C64 C65 1.364(15)
C64 H64 0.93
C65 C66 1.357(16)
C65 H65 0.93
C66 O69 1.354(16)
C66 C67 1.377(19)
C67 C68 1.385(16)
C67 H67 0.93
C68 C76 1.459(17)
O69 C70 1.409(17)
C70 H70A 0.96
C70 H70B 0.96
C70 H70C 0.96
N71 C76 1.338(16)
N71 C72 1.347(17)
C72 C73 1.39(2)
C72 H72 0.93
C73 C74 1.30(3)
C73 H73 0.93
C74 C75 1.36(3)
C74 O77 1.44(2)
C75 C76 1.36(2)
C75 H75 0.93
O77 C78 1.45(2)
N79 C84 1.312(13)
N79 C80 1.346(12)
C80 C81 1.356(14)
C80 H80 0.93
C81 C82 1.342(18)
C81 H81 0.93
C82 O85 1.340(12)
C82 C83 1.432(17)
C83 C84 1.417(14)
C83 H83 0.93
C84 C92 1.503(15)
O85 C86 1.462(18)
C86 H86A 0.96
C86 H86B 0.96
C86 H86C 0.96
N87 C92 1.344(12)
N87 C88 1.350(13)
C88 C89 1.403(17)
C88 H88 0.93
C89 C90 1.334(18)
C89 H89 0.93
C90 O93 1.367(16)
C90 C91 1.376(17)
C91 C92 1.403(17)
C91 H91 0.93
O93 C94 1.50(2)
C94 H94A 0.96
C94 H94B 0.96
C94 H94C 0.96
N95 C96 1.334(11)
N95 C100 1.350(10)
C96 C97 1.392(13)
C96 H96 0.93
C97 C98 1.378(14)
C97 H97 0.93
C98 O101 1.361(13)
C98 C99 1.375(14)
C99 C100 1.389(13)
C99 H99 0.93
C100 C108 1.473(12)
O101 C102 1.502(15)
C102 H10A 0.96
C102 H10B 0.96
C102 H10C 0.96
N103 C104 1.354(11)
N103 C108 1.357(10)
C104 C105 1.362(13)
C104 H104 0.93
C105 C106 1.422(17)
C105 H105 0.93
C106 O109 1.348(11)
C106 C107 1.375(15)
C107 C108 1.390(11)
C107 H107 0.93
O109 C110 1.438(17)
C110 H11A 0.96
C110 H11B 0.96
C110 H11C 0.96
N111 C112 1.323(10)
N111 C116 1.335(10)
C112 C113 1.381(13)
C112 H112 0.93
C113 C114 1.376(13)
C113 H113 0.93
C114 O117 1.361(11)
C114 C115 1.370(12)
C115 C116 1.386(11)
C115 H115 0.93
C116 C124 1.493(11)
O117 C118 1.455(14)
C118 H11D 0.96
C118 H11E 0.96
C118 H11F 0.96
N119 C120 1.328(11)
N119 C124 1.353(10)
C120 C121 1.355(13)
C120 H120 0.93
C121 C122 1.393(13)
C121 H121 0.93
C122 O125 1.360(10)
C122 C123 1.397(12)
C123 C124 1.399(11)
C123 H123 0.93
O125 C126 1.435(14)
C126 H12A 0.96
C126 H12B 0.96
C126 H12C 0.96
O1 H1A 0.8512
O1 H1B 0.8507
C78 H78A 0.96
C78 H78B 0.96
C78 H78C 0.96

loop_
_geom_hbond_atom_site_label_D
_geom_hbond_atom_site_label_H
_geom_hbond_atom_site_label_A
_geom_hbond_distance_DH
_geom_hbond_distance_HA
_geom_hbond_distance_DA
_geom_hbond_angle_DHA
_geom_hbond_site_symmetry_A
O1 H1A N18 0.85 2.07 2.916(13) 178.4 .
O1 H1B N24 0.85 1.95 2.805(12) 177.9 2_664

loop_
_geom_torsion_atom_site_label_1
_geom_torsion_atom_site_label_2
_geom_torsion_atom_site_label_3
_geom_torsion_atom_site_label_4
_geom_torsion
C36 N31 C32 C33 0.4(17)
Ni1 N31 C32 C33 168.8(10)
N31 C32 C33 C34 -4(2)
C32 C33 C34 O37 -177.2(12)
C32 C33 C34 C35 4.2(19)
O37 C34 C35 C36 -179.6(9)
C33 C34 C35 C36 -1.2(16)
C32 N31 C36 C35 2.8(14)
Ni1 N31 C36 C35 -166.8(7)
C32 N31 C36 C44 -178.7(9)
Ni1 N31 C36 C44 11.7(10)
C34 C35 C36 N31 -2.4(15)
C34 C35 C36 C44 179.2(9)
C33 C34 O37 C38 175.8(11)
C35 C34 O37 C38 -5.8(16)
C44 N39 C40 C41 -6.3(17)
Ni1 N39 C40 C41 172.2(9)
N39 C40 C41 C42 1.0(19)
C40 C41 C42 O45 -177.4(12)
C40 C41 C42 C43 3.0(18)
O45 C42 C43 C44 178.8(11)
C41 C42 C43 C44 -1.5(17)
C40 N39 C44 C43 7.7(14)
Ni1 N39 C44 C43 -171.0(8)
C40 N39 C44 C36 -173.9(9)
Ni1 N39 C44 C36 7.4(9)
C42 C43 C44 N39 -4.0(16)
C42 C43 C44 C36 177.8(10)
N31 C36 C44 N39 -12.6(11)
C35 C36 C44 N39 165.9(8)
N31 C36 C44 C43 165.7(9)
C35 C36 C44 C43 -15.7(14)
C43 C42 O45 C46 173.7(13)
C41 C42 O45 C46 -6(2)
C52 N47 C48 C49 -0.8(14)
Ni1 N47 C48 C49 173.1(8)
N47 C48 C49 C50 -0.1(16)
C48 C49 C50 C51 1.6(18)
C48 C49 C50 O53 -178.0(11)
O53 C50 C51 C52 177.3(11)
C49 C50 C51 C52 -2.2(18)
C48 N47 C52 C51 0.1(13)
Ni1 N47 C52 C51 -174.4(7)
C48 N47 C52 C60 178.8(8)
Ni1 N47 C52 C60 4.3(9)
C50 C51 C52 N47 1.3(16)
C50 C51 C52 C60 -177.2(10)
C51 C50 O53 C54 -6(2)
C49 C50 O53 C54 173.6(13)
C60 N55 C56 C57 2.7(15)
Ni1 N55 C56 C57 -167.6(9)
N55 C56 C57 C58 -3.7(17)
C56 C57 C58 O61 178.2(12)
C56 C57 C58 C59 2.3(18)
O61 C58 C59 C60 -176.5(11)
C57 C58 C59 C60 -0.3(18)
C56 N55 C60 C59 -0.4(14)
Ni1 N55 C60 C59 170.9(8)
C56 N55 C60 C52 -180.0(8)
Ni1 N55 C60 C52 -8.6(10)
C58 C59 C60 N55 -0.8(16)
C58 C59 C60 C52 178.8(10)
N47 C52 C60 N55 2.9(11)
C51 C52 C60 N55 -178.5(9)
N47 C52 C60 C59 -176.7(9)
C51 C52 C60 C59 1.9(15)
C59 C58 O61 C62 175.0(13)
C57 C58 O61 C62 -1(2)
C68 N63 C64 C65 2.7(16)
Ni2 N63 C64 C65 -170.1(9)
N63 C64 C65 C66 2(2)
C64 C65 C66 O69 177.7(12)
C64 C65 C66 C67 -5(2)
O69 C66 C67 C68 -179.8(12)
C65 C66 C67 C68 3.2(19)
C64 N63 C68 C67 -4.7(14)
Ni2 N63 C68 C67 168.9(8)
C64 N63 C68 C76 175.2(10)
Ni2 N63 C68 C76 -11.2(12)
C66 C67 C68 N63 1.9(17)
C66 C67 C68 C76 -178.0(12)
C65 C66 O69 C70 -179.9(15)
C67 C66 O69 C70 3(2)
C76 N71 C72 C73 -4(3)
Ni2 N71 C72 C73 173.4(16)
N71 C72 C73 C74 1(4)
C72 C73 C74 C75 4(6)
C72 C73 C74 O77 -170(3)
C73 C74 C75 C76 -4(5)
O77 C74 C75 C76 171(2)
C72 N71 C76 C75 4(2)
Ni2 N71 C76 C75 -173.8(16)
C72 N71 C76 C68 -179.0(12)
Ni2 N71 C76 C68 3.2(16)
C74 C75 C76 N71 0(4)
C74 C75 C76 C68 -177(2)
N63 C68 C76 N71 5.2(17)
C67 C68 C76 N71 -174.9(11)
N63 C68 C76 C75 -177.8(17)
C67 C68 C76 C75 2(2)
C73 C74 O77 C78 2(6)
C75 C74 O77 C78 -173(3)
C84 N79 C80 C81 -4.5(15)
Ni2 N79 C80 C81 176.0(8)
N79 C80 C81 C82 3.9(18)
C80 C81 C82 O85 -177.3(11)
C80 C81 C82 C83 -3.4(19)
O85 C82 C83 C84 177.2(10)
C81 C82 C83 C84 3.5(17)
C80 N79 C84 C83 4.7(14)
Ni2 N79 C84 C83 -175.7(8)
C80 N79 C84 C92 -175.4(8)
Ni2 N79 C84 C92 4.1(11)
C82 C83 C84 N79 -4.3(16)
C82 C83 C84 C92 175.8(10)
C81 C82 O85 C86 174.6(13)
C83 C82 O85 C86 0.9(19)
C92 N87 C88 C89 -0.1(19)
Ni2 N87 C88 C89 -179.1(12)
N87 C88 C89 C90 2(3)
C88 C89 C90 O93 -177.1(16)
C88 C89 C90 C91 -4(3)
C89 C90 C91 C92 4(3)
O93 C90 C91 C92 178.0(13)
C88 N87 C92 C91 0.3(16)
Ni2 N87 C92 C91 179.4(9)
C88 N87 C92 C84 -179.9(9)
Ni2 N87 C92 C84 -0.7(11)
C90 C91 C92 N87 -2(2)
C90 C91 C92 C84 178.0(13)
N79 C84 C92 N87 -2.3(13)
C83 C84 C92 N87 177.6(9)
N79 C84 C92 C91 177.6(11)
C83 C84 C92 C91 -2.6(17)
C89 C90 O93 C94 -4(3)
C91 C90 O93 C94 -177.3(17)
C100 N95 C96 C97 2.7(14)
Ni3 N95 C96 C97 -164.8(8)
N95 C96 C97 C98 0.8(17)
C96 C97 C98 O101 177.9(12)
C96 C97 C98 C99 -5.1(19)
O101 C98 C99 C100 -177.6(13)
C97 C98 C99 C100 6(2)
C96 N95 C100 C99 -2.0(13)
Ni3 N95 C100 C99 166.7(8)
C96 N95 C100 C108 178.8(8)
Ni3 N95 C100 C108 -12.5(9)
C98 C99 C100 N95 -2.2(17)
C98 C99 C100 C108 176.9(11)
C99 C98 O101 C102 3(2)
C97 C98 O101 C102 179.9(14)
C108 N103 C104 C105 -1.5(15)
Ni3 N103 C104 C105 170.9(9)
N103 C104 C105 C106 -0.6(19)
C104 C105 C106 O109 -176.6(12)
C104 C105 C106 C107 1.8(19)
O109 C106 C107 C108 177.3(12)
C105 C106 C107 C108 -0.9(17)
C104 N103 C108 C107 2.4(13)
Ni3 N103 C108 C107 -170.6(7)
C104 N103 C108 C100 -176.8(8)
Ni3 N103 C108 C100 10.1(9)
C106 C107 C108 N103 -1.2(15)
C106 C107 C108 C100 177.9(10)
N95 C100 C108 N103 1.5(11)
C99 C100 C108 N103 -177.7(9)
N95 C100 C108 C107 -177.8(9)
C99 C100 C108 C107 3.0(15)
C107 C106 O109 C110 -1(2)
C105 C106 O109 C110 177.1(13)
C116 N111 C112 C113 -0.3(13)
Ni3 N111 C112 C113 171.8(7)
N111 C112 C113 C114 -3.0(15)
C112 C113 C114 O117 -177.2(9)
C112 C113 C114 C115 4.3(15)
O117 C114 C115 C116 179.1(9)
C113 C114 C115 C116 -2.5(15)
C112 N111 C116 C115 2.3(11)
Ni3 N111 C116 C115 -170.7(6)
C112 N111 C116 C124 -177.5(7)
Ni3 N111 C116 C124 9.6(8)
C114 C115 C116 N111 -0.9(13)
C114 C115 C116 C124 178.8(8)
C115 C114 O117 C118 1.0(17)
C113 C114 O117 C118 -177.4(11)
C124 N119 C120 C121 -1.3(13)
Ni3 N119 C120 C121 -178.4(7)
N119 C120 C121 C122 1.5(15)
C120 C121 C122 O125 179.3(9)
C120 C121 C122 C123 -1.7(15)
O125 C122 C123 C124 -179.3(9)
C121 C122 C123 C124 1.8(14)
C120 N119 C124 C123 1.4(12)
Ni3 N119 C124 C123 178.8(6)
C120 N119 C124 C116 179.0(7)
Ni3 N119 C124 C116 -3.6(8)
C122 C123 C124 N119 -1.7(12)
C122 C123 C124 C116 -179.1(8)
N111 C116 C124 N119 -4.0(10)
C115 C116 C124 N119 176.3(7)
N111 C116 C124 C123 173.6(7)
C115 C116 C124 C123 -6.2(13)
C121 C122 O125 C126 167.9(11)
C123 C122 O125 C126 -11.0(16)

loop_
_platon_squeeze_void_nr
_platon_squeeze_void_average_x
_platon_squeeze_void_average_y
_platon_squeeze_void_average_z
_platon_squeeze_void_volume
_platon_squeeze_void_count_electrons
_platon_squeeze_void_content
1 -0.147 -0.111 0.091 2715 388 ' '
